data_7020149
loop_
_publ_author_name
'Huang, Sheng-Li'
'Weng, Lin-Hong'
'Jin, Guo-Xin'

_publ_section_title
;
 Bottom-up synthesis of coordination polymers based on carborane backbones
 and Cu2(CO2)4 paddle-wheel: ligand metathesis with metallotecons.
;
_journal_issue 38
_journal_name_full 'Dalton transactions (Cambridge, England : 2003)'
_journal_page_first 11657
_journal_page_last 11662
_journal_paper_doi 10.1039/c2dt30708a
_journal_volume 41
_journal_year 2012
_chemical_formula_sum 'C8 H21 B10 Cu N O6'
_chemical_formula_weight 398.90
_chemical_name_systematic
;
?
;
_space_group_IT_number 14
_symmetry_cell_setting monoclinic
_symmetry_space_group_name_Hall '-P 2yn'
_symmetry_space_group_name_H-M 'P 1 21/n 1'
_atom_sites_solution_hydrogens geom
_atom_sites_solution_primary direct
_atom_sites_solution_secondary difmap
_audit_creation_method SHELXL-97
_cell_angle_alpha 90.00
_cell_angle_beta 113.3010(10)
_cell_angle_gamma 90.00
_cell_formula_units_Z 4
_cell_length_a 11.7400(10)
_cell_length_b 12.6840(11)
_cell_length_c 13.5746(12)
_cell_measurement_reflns_used 7645
_cell_measurement_temperature 173(2)
_cell_measurement_theta_max 27.80
_cell_measurement_theta_min 2.48
_cell_volume 1856.5(3)
_computing_cell_refinement 'Bruker SAINT'
_computing_data_collection 'Bruker APEX2'
_computing_data_reduction 'Bruker SAINT'
_computing_molecular_graphics 'Bruker SHELXTL'
_computing_publication_material 'Bruker SHELXTL'
_computing_structure_refinement 'SHELXL-97 (Sheldrick, 1997)'
_computing_structure_solution 'SHELXS-97 (Sheldrick, 1990)'
_diffrn_ambient_temperature 173(2)
_diffrn_measured_fraction_theta_full 0.995
_diffrn_measured_fraction_theta_max 0.995
_diffrn_measurement_device_type 'Bruker APEX-II CCD'
_diffrn_measurement_method '\f and \w scans'
_diffrn_radiation_monochromator graphite
_diffrn_radiation_source 'fine-focus sealed tube'
_diffrn_radiation_type MoK\a
_diffrn_radiation_wavelength 0.71073
_diffrn_reflns_av_R_equivalents 0.0197
_diffrn_reflns_av_sigmaI/netI 0.0221
_diffrn_reflns_limit_h_max 15
_diffrn_reflns_limit_h_min -15
_diffrn_reflns_limit_k_max 16
_diffrn_reflns_limit_k_min -16
_diffrn_reflns_limit_l_max 17
_diffrn_reflns_limit_l_min -14
_diffrn_reflns_number 13552
_diffrn_reflns_theta_full 27.81
_diffrn_reflns_theta_max 27.81
_diffrn_reflns_theta_min 2.29
_diffrn_standards_decay_% 3.54
_exptl_absorpt_coefficient_mu 1.199
_exptl_absorpt_correction_T_max 0.7536
_exptl_absorpt_correction_T_min 0.5854
_exptl_absorpt_correction_type multi-scan
_exptl_absorpt_process_details sadabs
_exptl_crystal_colour green
_exptl_crystal_density_diffrn 1.427
_exptl_crystal_density_method 'not measured'
_exptl_crystal_description prism
_exptl_crystal_F_000 812
_exptl_crystal_size_max 0.50
_exptl_crystal_size_mid 0.25
_exptl_crystal_size_min 0.25
_refine_diff_density_max 0.445
_refine_diff_density_min -0.315
_refine_diff_density_rms 0.070
_refine_ls_extinction_method none
_refine_ls_goodness_of_fit_ref 1.081
_refine_ls_hydrogen_treatment mixed
_refine_ls_matrix_type full
_refine_ls_number_parameters 252
_refine_ls_number_reflns 4381
_refine_ls_number_restraints 1
_refine_ls_restrained_S_all 1.081
_refine_ls_R_factor_all 0.0361
_refine_ls_R_factor_gt 0.0291
_refine_ls_shift/su_max 0.001
_refine_ls_shift/su_mean 0.000
_refine_ls_structure_factor_coef Fsqd
_refine_ls_weighting_details 'calc w=1/[\s^2^(Fo^2^)+(0.0500P)^2^+0.9652P] where P=(Fo^2^+2Fc^2^)/3'
_refine_ls_weighting_scheme calc
_refine_ls_wR_factor_gt 0.0834
_refine_ls_wR_factor_ref 0.0891
_reflns_number_gt 3793
_reflns_number_total 4381
_reflns_threshold_expression >2sigma(I)
_cod_data_source_file c2dt30708a.txt
_cod_data_source_block mo_10328a
_cod_depositor_comments
;
The following automatic conversions were performed:

'_symmetry_cell_setting' value 'Monoclinic' changed to 'monoclinic'
according to /home/saulius/struct/CIF-dictionaries/cif_core.dic
dictionary named 'cif_core.dic' version 2.4.2 from 2011-04-26.

Automatic conversion script
Id: cif_fix_values 1891 2012-01-12 08:04:46Z andrius 
;
_cod_original_sg_symbol_H-M P2(1)/n
_cod_database_code 7020149

loop_
_symmetry_equiv_pos_as_xyz
'x, y, z'
'-x+1/2, y+1/2, -z+1/2'
'-x, -y, -z'
'x-1/2, -y-1/2, z-1/2'

loop_
_atom_site_label
_atom_site_type_symbol
_atom_site_fract_x
_atom_site_fract_y
_atom_site_fract_z
_atom_site_U_iso_or_equiv
_atom_site_adp_type
_atom_site_occupancy
_atom_site_symmetry_multiplicity
_atom_site_calc_flag
_atom_site_refinement_flags
Cu1 Cu 0.414247(18) 0.552814(15) 0.021635(16) 0.01709(8) Uani 1 1 d .
O1 O 0.53883(13) 0.66520(11) 0.05177(13) 0.0331(3) Uani 1 1 d .
O2 O 0.68233(13) 0.57931(10) 0.01345(13) 0.0316(3) Uani 1 1 d .
O3 O 0.85429(14) 0.91253(12) 0.36830(11) 0.0315(3) Uani 1 1 d .
O4 O 0.99992(13) 0.99786(12) 0.33214(11) 0.0324(3) Uani 1 1 d .
O5 O 0.28808(15) 0.65099(11) 0.05058(13) 0.0348(3) Uani 1 1 d D
H5' H 0.237(3) 0.624(3) 0.069(3) 0.069(10) Uiso 1 1 d D
B3 B 0.70627(18) 0.84276(15) 0.15340(16) 0.0212(4) Uani 1 1 d .
H3 H 0.6550 0.8266 0.2060 0.025 Uiso 1 1 calc R
B4 B 0.6270(2) 0.87499(16) 0.01705(18) 0.0284(4) Uani 1 1 d .
H4 H 0.5233 0.8796 -0.0212 0.034 Uiso 1 1 calc R
B5 B 0.7159(2) 0.82382(18) -0.05319(18) 0.0319(5) Uani 1 1 d .
H5 H 0.6702 0.7944 -0.1376 0.038 Uiso 1 1 calc R
B6 B 0.8507(2) 0.76092(18) 0.04134(18) 0.0288(4) Uani 1 1 d .
H6 H 0.8932 0.6906 0.0192 0.035 Uiso 1 1 calc R
B7 B 0.84539(18) 0.77204(15) 0.16934(16) 0.0218(4) Uani 1 1 d .
H7 H 0.8853 0.7100 0.2324 0.026 Uiso 1 1 calc R
B8 B 0.7182(2) 0.97116(17) 0.10887(18) 0.0276(4) Uani 1 1 d .
H8 H 0.6766 1.0408 0.1331 0.033 Uiso 1 1 calc R
B9 B 0.7231(3) 0.95972(18) -0.02031(19) 0.0376(6) Uani 1 1 d .
H9 H 0.6828 1.0218 -0.0833 0.045 Uiso 1 1 calc R
B10 B 0.8608(3) 0.8897(2) -0.00558(19) 0.0374(6) Uani 1 1 d .
H10 H 0.9111 0.9056 -0.0589 0.045 Uiso 1 1 calc R
B11 B 0.9410(2) 0.85802(18) 0.13197(19) 0.0289(4) Uani 1 1 d .
H11 H 1.0446 0.8537 0.1710 0.035 Uiso 1 1 calc R
B12 B 0.8626(2) 0.98037(18) 0.09425(18) 0.0305(5) Uani 1 1 d .
H12 H 0.9152 1.0564 0.1086 0.037 Uiso 1 1 calc R
C1 C 0.71197(16) 0.76068(13) 0.05693(14) 0.0203(3) Uani 1 1 d .
C2 C 0.84670(16) 0.90406(13) 0.19256(14) 0.0202(3) Uani 1 1 d .
C3 C 0.63798(16) 0.65840(13) 0.03944(13) 0.0208(3) Uani 1 1 d .
C4 C 0.90619(16) 0.94161(12) 0.30826(14) 0.0206(3) Uani 1 1 d .
C5 C 0.2420(3) 0.7461(2) -0.0067(2) 0.0552(7) Uani 1 1 d .
H5A H 0.3104 0.7962 0.0083 0.083 Uiso 1 1 calc R
H5B H 0.1794 0.7765 0.0158 0.083 Uiso 1 1 calc R
H5C H 0.2044 0.7311 -0.0838 0.083 Uiso 1 1 calc R
O6 O 0.8542(3) 0.4257(2) 0.8658(3) 0.0963(10) Uani 1 1 d .
N1 N 0.9158(2) 0.57321(17) 0.81141(18) 0.0458(5) Uani 1 1 d .
C6 C 0.8377(3) 0.5189(3) 0.8367(3) 0.0639(8) Uani 1 1 d .
H6A H 0.7637 0.5525 0.8326 0.077 Uiso 1 1 calc R
C7 C 1.0290(3) 0.5247(3) 0.8150(3) 0.0597(8) Uani 1 1 d .
H7A H 1.0284 0.4494 0.8312 0.090 Uiso 1 1 calc R
H7B H 1.1005 0.5586 0.8709 0.090 Uiso 1 1 calc R
H7C H 1.0348 0.5332 0.7454 0.090 Uiso 1 1 calc R
C8 C 0.8941(3) 0.6830(2) 0.7797(3) 0.0646(8) Uani 1 1 d .
H8A H 0.8100 0.7029 0.7708 0.097 Uiso 1 1 calc R
H8B H 0.9035 0.6931 0.7117 0.097 Uiso 1 1 calc R
H8C H 0.9544 0.7272 0.8352 0.097 Uiso 1 1 calc R

loop_
_atom_site_aniso_label
_atom_site_aniso_U_11
_atom_site_aniso_U_22
_atom_site_aniso_U_33
_atom_site_aniso_U_23
_atom_site_aniso_U_13
_atom_site_aniso_U_12
Cu1 0.01826(12) 0.01313(11) 0.01847(12) 0.00073(7) 0.00574(8) 0.00009(7)
O1 0.0315(7) 0.0227(6) 0.0508(9) -0.0107(6) 0.0223(7) -0.0094(6)
O2 0.0296(7) 0.0177(6) 0.0496(9) -0.0066(6) 0.0178(7) -0.0052(5)
O3 0.0360(7) 0.0372(8) 0.0215(6) -0.0074(6) 0.0113(6) -0.0148(6)
O4 0.0326(7) 0.0401(8) 0.0235(7) -0.0093(6) 0.0099(6) -0.0161(6)
O5 0.0397(8) 0.0234(7) 0.0511(9) 0.0066(6) 0.0284(7) 0.0098(6)
B3 0.0212(9) 0.0175(8) 0.0224(9) -0.0026(7) 0.0060(7) -0.0021(7)
B4 0.0300(10) 0.0186(9) 0.0268(10) 0.0024(8) 0.0008(9) -0.0005(8)
B5 0.0454(13) 0.0277(11) 0.0207(10) -0.0008(8) 0.0108(9) -0.0138(10)
B6 0.0319(11) 0.0286(10) 0.0310(11) -0.0101(9) 0.0179(9) -0.0104(9)
B7 0.0212(9) 0.0175(8) 0.0242(9) -0.0029(7) 0.0063(7) -0.0014(7)
B8 0.0280(10) 0.0186(9) 0.0276(10) -0.0010(8) 0.0019(8) 0.0000(8)
B9 0.0545(15) 0.0242(10) 0.0244(11) 0.0040(9) 0.0051(10) -0.0132(10)
B10 0.0534(15) 0.0363(12) 0.0286(11) -0.0094(10) 0.0228(11) -0.0229(11)
B11 0.0282(10) 0.0298(11) 0.0326(11) -0.0099(9) 0.0163(9) -0.0096(9)
B12 0.0413(12) 0.0247(10) 0.0248(10) -0.0004(8) 0.0122(9) -0.0138(9)
C1 0.0231(8) 0.0152(7) 0.0205(8) -0.0010(6) 0.0064(7) -0.0036(6)
C2 0.0229(8) 0.0165(7) 0.0199(8) -0.0018(6) 0.0069(7) -0.0029(6)
C3 0.0236(8) 0.0169(7) 0.0181(8) 0.0003(6) 0.0043(6) -0.0040(6)
C4 0.0220(8) 0.0156(7) 0.0208(8) -0.0019(6) 0.0048(7) 0.0020(6)
C5 0.0671(18) 0.0332(12) 0.0617(17) 0.0068(12) 0.0215(14) 0.0222(12)
O6 0.104(2) 0.0726(16) 0.164(3) 0.0358(18) 0.108(2) 0.0205(15)
N1 0.0494(12) 0.0485(12) 0.0423(11) 0.0011(9) 0.0213(10) 0.0072(9)
C6 0.0635(18) 0.0663(19) 0.083(2) 0.0075(17) 0.0522(18) 0.0091(16)
C7 0.0476(15) 0.0567(16) 0.082(2) 0.0116(16) 0.0331(15) 0.0034(13)
C8 0.077(2) 0.0510(16) 0.068(2) 0.0062(14) 0.0320(17) 0.0125(15)

loop_
_atom_type_symbol
_atom_type_description
_atom_type_scat_dispersion_real
_atom_type_scat_dispersion_imag
_atom_type_scat_source
C C 0.0033 0.0016 'International Tables Vol C Tables 4.2.6.8 and 6.1.1.4'
H H 0.0000 0.0000 'International Tables Vol C Tables 4.2.6.8 and 6.1.1.4'
N N 0.0061 0.0033 'International Tables Vol C Tables 4.2.6.8 and 6.1.1.4'
O O 0.0106 0.0060 'International Tables Vol C Tables 4.2.6.8 and 6.1.1.4'
B B 0.0013 0.0007 'International Tables Vol C Tables 4.2.6.8 and 6.1.1.4'
Cu Cu 0.3201 1.2651 'International Tables Vol C Tables 4.2.6.8 and 6.1.1.4'

loop_
_geom_angle_atom_site_label_1
_geom_angle_atom_site_label_2
_geom_angle_atom_site_label_3
_geom_angle
_geom_angle_site_symmetry_1
_geom_angle_site_symmetry_3
O4 Cu1 O3 167.23(6) 2_645 4_575
O4 Cu1 O1 90.29(7) 2_645 .
O3 Cu1 O1 89.06(7) 4_575 .
O4 Cu1 O2 87.63(7) 2_645 3_665
O3 Cu1 O2 90.20(7) 4_575 3_665
O1 Cu1 O2 167.20(6) . 3_665
O4 Cu1 O5 98.05(6) 2_645 .
O3 Cu1 O5 94.72(6) 4_575 .
O1 Cu1 O5 93.05(6) . .
O2 Cu1 O5 99.75(6) 3_665 .
O4 Cu1 Cu1 85.08(4) 2_645 3_665
O3 Cu1 Cu1 82.22(4) 4_575 3_665
O1 Cu1 Cu1 81.14(4) . 3_665
O2 Cu1 Cu1 86.10(4) 3_665 3_665
O5 Cu1 Cu1 173.44(4) . 3_665
C3 O1 Cu1 125.52(12) . .
C3 O2 Cu1 119.23(12) . 3_665
C4 O3 Cu1 124.16(12) . 4_676
C4 O4 Cu1 120.99(12) . 2_655
C5 O5 Cu1 123.22(15) . .
C5 O5 H5' 111(3) . .
Cu1 O5 H5' 119(2) . .
C1 B3 C2 101.07(13) . .
C1 B3 B4 59.74(11) . .
C2 B3 B4 105.40(14) . .
C1 B3 B8 105.65(14) . .
C2 B3 B8 59.17(11) . .
B4 B3 B8 60.34(12) . .
C1 B3 B7 58.36(11) . .
C2 B3 B7 58.04(10) . .
B4 B3 B7 108.63(14) . .
B8 B3 B7 108.08(14) . .
C1 B3 H3 125.1 . .
C2 B3 H3 125.6 . .
B4 B3 H3 121.3 . .
B8 B3 H3 121.6 . .
B7 B3 H3 121.5 . .
C1 B4 B3 58.26(11) . .
C1 B4 B8 104.19(14) . .
B3 B4 B8 59.90(12) . .
C1 B4 B9 104.21(17) . .
B3 B4 B9 108.08(15) . .
B8 B4 B9 60.46(13) . .
C1 B4 B5 58.32(12) . .
B3 B4 B5 107.38(15) . .
B8 B4 B5 107.87(16) . .
B9 B4 B5 59.73(14) . .
C1 B4 H4 125.3 . .
B3 B4 H4 121.7 . .
B8 B4 H4 122.3 . .
B9 B4 H4 122.3 . .
B5 B4 H4 121.8 . .
C1 B5 B10 104.83(15) . .
C1 B5 B9 104.46(15) . .
B10 B5 B9 60.43(15) . .
C1 B5 B6 59.02(12) . .
B10 B5 B6 59.91(14) . .
B9 B5 B6 108.27(16) . .
C1 B5 B4 58.80(12) . .
B10 B5 B4 108.19(16) . .
B9 B5 B4 59.58(14) . .
B6 B5 B4 108.48(15) . .
C1 B5 H5 124.8 . .
B10 B5 H5 122.2 . .
B9 B5 H5 122.4 . .
B6 B5 H5 121.2 . .
B4 B5 H5 121.4 . .
C1 B6 B11 104.58(14) . .
C1 B6 B7 58.50(11) . .
B11 B6 B7 60.33(12) . .
C1 B6 B10 104.25(16) . .
B11 B6 B10 60.08(13) . .
B7 B6 B10 108.21(15) . .
C1 B6 B5 58.46(12) . .
B11 B6 B5 107.84(16) . .
B7 B6 B5 107.79(15) . .
B10 B6 B5 59.72(14) . .
C1 B6 H6 125.1 . .
B11 B6 H6 122.2 . .
B7 B6 H6 121.3 . .
B10 B6 H6 122.5 . .
B5 B6 H6 121.7 . .
C2 B7 C1 100.75(13) . .
C2 B7 B6 105.01(14) . .
C1 B7 B6 59.41(12) . .
C2 B7 B11 59.25(11) . .
C1 B7 B11 104.86(14) . .
B6 B7 B11 59.79(12) . .
C2 B7 B3 58.23(10) . .
C1 B7 B3 57.74(10) . .
B6 B7 B3 107.72(15) . .
B11 B7 B3 107.79(14) . .
C2 B7 H7 125.4 . .
C1 B7 H7 125.6 . .
B6 B7 H7 121.8 . .
B11 B7 H7 121.9 . .
B3 B7 H7 121.9 . .
C2 B8 B3 58.80(11) . .
C2 B8 B4 104.68(14) . .
B3 B8 B4 59.76(12) . .
C2 B8 B9 104.44(16) . .
B3 B8 B9 107.47(15) . .
B4 B8 B9 59.81(13) . .
C2 B8 B12 58.73(12) . .
B3 B8 B12 107.84(15) . .
B4 B8 B12 107.65(16) . .
B9 B8 B12 59.67(14) . .
C2 B8 H8 124.7 . .
B3 B8 H8 121.7 . .
B4 B8 H8 122.5 . .
B9 B8 H8 122.7 . .
B12 B8 H8 121.6 . .
B4 B9 B5 60.69(13) . .
B4 B9 B12 108.05(16) . .
B5 B9 B12 107.40(18) . .
B4 B9 B8 59.72(13) . .
B5 B9 B8 108.04(15) . .
B12 B9 B8 60.26(13) . .
B4 B9 B10 108.50(16) . .
B5 B9 B10 59.71(14) . .
B12 B9 B10 59.65(14) . .
B8 B9 B10 108.08(17) . .
B4 B9 H9 121.3 . .
B5 B9 H9 121.8 . .
B12 B9 H9 122.0 . .
B8 B9 H9 121.7 . .
B10 B9 H9 121.7 . .
B12 B10 B5 107.76(18) . .
B12 B10 B11 60.05(13) . .
B5 B10 B11 108.09(15) . .
B12 B10 B6 107.78(15) . .
B5 B10 B6 60.37(13) . .
B11 B10 B6 59.75(13) . .
B12 B10 B9 59.94(14) . .
B5 B10 B9 59.87(14) . .
B11 B10 B9 108.14(16) . .
B6 B10 B9 108.19(16) . .
B12 B10 H10 121.9 . .
B5 B10 H10 121.7 . .
B11 B10 H10 121.7 . .
B6 B10 H10 121.7 . .
B9 B10 H10 121.6 . .
C2 B11 B6 104.29(14) . .
C2 B11 B10 104.59(17) . .
B6 B11 B10 60.17(13) . .
C2 B11 B12 58.84(12) . .
B6 B11 B12 107.99(17) . .
B10 B11 B12 59.90(14) . .
C2 B11 B7 58.23(11) . .
B6 B11 B7 59.87(12) . .
B10 B11 B7 107.91(15) . .
B12 B11 B7 107.77(15) . .
C2 B11 H11 125.0 . .
B6 B11 H11 122.4 . .
B10 B11 H11 122.3 . .
B12 B11 H11 121.5 . .
B7 B11 H11 121.7 . .
C2 B12 B10 104.88(15) . .
C2 B12 B11 59.07(12) . .
B10 B12 B11 60.05(14) . .
C2 B12 B9 104.56(15) . .
B10 B12 B9 60.41(15) . .
B11 B12 B9 108.50(16) . .
C2 B12 B8 58.50(11) . .
B10 B12 B8 108.53(16) . .
B11 B12 B8 108.52(15) . .
B9 B12 B8 60.07(14) . .
C2 B12 H12 124.9 . .
B10 B12 H12 122.1 . .
B11 B12 H12 121.1 . .
B9 B12 H12 122.2 . .
B8 B12 H12 121.3 . .
C3 C1 B3 116.62(14) . .
C3 C1 B7 118.38(14) . .
B3 C1 B7 63.90(11) . .
C3 C1 B5 118.16(14) . .
B3 C1 B5 114.21(14) . .
B7 C1 B5 114.13(14) . .
C3 C1 B4 116.33(14) . .
B3 C1 B4 62.00(12) . .
B7 C1 B4 115.01(13) . .
B5 C1 B4 62.88(13) . .
C3 C1 B6 119.32(14) . .
B3 C1 B6 114.95(13) . .
B7 C1 B6 62.09(12) . .
B5 C1 B6 62.52(13) . .
B4 C1 B6 114.72(15) . .
C4 C2 B7 117.77(14) . .
C4 C2 B3 117.17(14) . .
B7 C2 B3 63.73(11) . .
C4 C2 B8 116.96(14) . .
B7 C2 B8 115.13(14) . .
B3 C2 B8 62.03(12) . .
C4 C2 B12 118.64(14) . .
B7 C2 B12 113.97(14) . .
B3 C2 B12 113.78(14) . .
B8 C2 B12 62.77(13) . .
C4 C2 B11 118.70(15) . .
B7 C2 B11 62.51(11) . .
B3 C2 B11 114.92(13) . .
B8 C2 B11 114.56(15) . .
B12 C2 B11 62.09(13) . .
O1 C3 O2 127.85(16) . .
O1 C3 C1 115.20(15) . .
O2 C3 C1 116.94(15) . .
O4 C4 O3 127.51(17) . .
O4 C4 C2 116.55(16) . .
O3 C4 C2 115.94(15) . .
O5 C5 H5A 109.5 . .
O5 C5 H5B 109.5 . .
H5A C5 H5B 109.5 . .
O5 C5 H5C 109.5 . .
H5A C5 H5C 109.5 . .
H5B C5 H5C 109.5 . .
C6 N1 C7 120.0(3) . .
C6 N1 C8 122.0(3) . .
C7 N1 C8 118.0(2) . .
O6 C6 N1 123.7(3) . .
O6 C6 H6A 118.2 . .
N1 C6 H6A 118.2 . .
N1 C7 H7A 109.5 . .
N1 C7 H7B 109.5 . .
H7A C7 H7B 109.5 . .
N1 C7 H7C 109.5 . .
H7A C7 H7C 109.5 . .
H7B C7 H7C 109.5 . .
N1 C8 H8A 109.5 . .
N1 C8 H8B 109.5 . .
H8A C8 H8B 109.5 . .
N1 C8 H8C 109.5 . .
H8A C8 H8C 109.5 . .
H8B C8 H8C 109.5 . .

loop_
_geom_bond_atom_site_label_1
_geom_bond_atom_site_label_2
_geom_bond_distance
_geom_bond_site_symmetry_2
Cu1 O4 1.9644(13) 2_645
Cu1 O3 1.9652(14) 4_575
Cu1 O1 1.9660(13) .
Cu1 O2 1.9733(13) 3_665
Cu1 O5 2.0879(14) .
Cu1 Cu1 2.6701(4) 3_665
O1 C3 1.243(2) .
O2 C3 1.244(2) .
O2 Cu1 1.9733(13) 3_665
O3 C4 1.251(2) .
O3 Cu1 1.9652(14) 4_676
O4 C4 1.242(2) .
O4 Cu1 1.9644(13) 2_655
O5 C5 1.421(3) .
O5 H5' 0.812(18) .
B3 C1 1.695(3) .
B3 C2 1.706(3) .
B3 B4 1.760(3) .
B3 B8 1.762(3) .
B3 B7 1.800(3) .
B3 H3 1.1200 .
B4 C1 1.721(3) .
B4 B8 1.770(3) .
B4 B9 1.771(3) .
B4 B5 1.791(3) .
B4 H4 1.1200 .
B5 C1 1.713(3) .
B5 B10 1.771(3) .
B5 B9 1.774(3) .
B5 B6 1.783(4) .
B5 H5 1.1200 .
B6 C1 1.723(3) .
B6 B11 1.767(3) .
B6 B7 1.769(3) .
B6 B10 1.775(3) .
B6 H6 1.1200 .
B7 C2 1.703(3) .
B7 C1 1.706(3) .
B7 B11 1.777(3) .
B7 H7 1.1200 .
B8 C2 1.713(3) .
B8 B9 1.783(4) .
B8 B12 1.787(3) .
B8 H8 1.1200 .
B9 B12 1.776(3) .
B9 B10 1.784(4) .
B9 H9 1.1200 .
B10 B12 1.771(3) .
B10 B11 1.773(4) .
B10 H10 1.1200 .
B11 C2 1.721(3) .
B11 B12 1.773(3) .
B11 H11 1.1200 .
B12 C2 1.717(3) .
B12 H12 1.1200 .
C1 C3 1.527(2) .
C2 C4 1.521(2) .
C5 H5A 0.9800 .
C5 H5B 0.9800 .
C5 H5C 0.9800 .
O6 C6 1.237(4) .
N1 C6 1.297(4) .
N1 C7 1.448(3) .
N1 C8 1.450(4) .
C6 H6A 0.9500 .
C7 H7A 0.9800 .
C7 H7B 0.9800 .
C7 H7C 0.9800 .
C8 H8A 0.9800 .
C8 H8B 0.9800 .
C8 H8C 0.9800 .

loop_
_geom_hbond_atom_site_label_D
_geom_hbond_atom_site_label_H
_geom_hbond_atom_site_label_A
_geom_hbond_distance_DH
_geom_hbond_distance_HA
_geom_hbond_distance_DA
_geom_hbond_angle_DHA
_geom_hbond_site_symmetry_A
O5 H5' O6 0.812(18) 1.753(19) 2.555(3) 169(4) 3_666
